data_7214057
loop_
_publ_author_name
'Ding, Jian-Gang'
'Zhu, Xia'
'Cui, Yan-Feng'
'Liang, Na'
'Sun, Peng-Peng'
'Chen, Qian'
'Li, Bao-Long'
'Li, Hai-Yan'

_publ_section_title
;
 Structurally versatile cadmium coordination polymers based on
 bis(1,2,4-triazol)ethane and rigid aromatic multicarboxylates: syntheses,
 structures and properties
;
_journal_issue 9
_journal_name_full CrystEngComm
_journal_page_first 1632
_journal_paper_doi 10.1039/c3ce42189a
_journal_volume 16
_journal_year 2014
_chemical_formula_moiety 'C14 H13 Cd I N6 O5, H2 O '
_chemical_formula_sum 'C14 H15 Cd I N6 O6'
_chemical_formula_weight 602.62
_chemical_name_systematic
; 
 ? 
;
_space_group_IT_number 15
_symmetry_cell_setting monoclinic
_symmetry_Int_Tables_number 15
_symmetry_space_group_name_Hall '-C 2yc'
_symmetry_space_group_name_H-M 'C 1 2/c 1'
_atom_sites_solution_hydrogens geom
_atom_sites_solution_primary direct
_atom_sites_solution_secondary difmap
_audit_creation_method SHELXL-97
_cell_angle_alpha 90.00
_cell_angle_beta 120.052(4)
_cell_angle_gamma 90.00
_cell_formula_units_Z 8
_cell_length_a 21.049(4)
_cell_length_b 10.4209(17)
_cell_length_c 20.232(4)
_cell_measurement_reflns_used 4214
_cell_measurement_temperature 223(2)
_cell_measurement_theta_max 27.5
_cell_measurement_theta_min 3.1
_cell_volume 3841.3(12)
_computing_cell_refinement CrystalClear
_computing_data_collection CrystalClear
_computing_data_reduction CrystalStructure
_computing_molecular_graphics 'Bruker SHELXTL'
_computing_publication_material 'Bruker SHELXTL'
_computing_structure_refinement 'SHELXL-97 (Sheldrick, 1997)'
_computing_structure_solution 'SHELXS-97 (Sheldrick, 1990)'
_diffrn_ambient_temperature 223(2)
_diffrn_detector_area_resol_mean 14.63
_diffrn_measured_fraction_theta_full 0.987
_diffrn_measured_fraction_theta_max 0.987
_diffrn_measurement_device_type 'Rigaku Saturn'
_diffrn_measurement_method \w
_diffrn_radiation_monochromator graphite
_diffrn_radiation_source 'fine-focus sealed tube'
_diffrn_radiation_type MoK\a
_diffrn_radiation_wavelength 0.71075
_diffrn_reflns_av_R_equivalents 0.0364
_diffrn_reflns_av_sigmaI/netI 0.0545
_diffrn_reflns_limit_h_max 26
_diffrn_reflns_limit_h_min -22
_diffrn_reflns_limit_k_max 8
_diffrn_reflns_limit_k_min -13
_diffrn_reflns_limit_l_max 25
_diffrn_reflns_limit_l_min -25
_diffrn_reflns_number 9301
_diffrn_reflns_theta_full 26.89
_diffrn_reflns_theta_max 26.89
_diffrn_reflns_theta_min 3.54
_diffrn_standards_decay_% 0
_diffrn_standards_interval_count 0
_diffrn_standards_interval_time 0
_diffrn_standards_number 0
_exptl_absorpt_coefficient_mu 2.789
_exptl_absorpt_correction_T_max 0.6054
_exptl_absorpt_correction_T_min 0.4017
_exptl_absorpt_correction_type multi-scan
_exptl_absorpt_process_details 'Jacobson, R. (1998) Private communication'
_exptl_crystal_colour yellow
_exptl_crystal_density_diffrn 2.084
_exptl_crystal_density_method 'not measured'
_exptl_crystal_description prism
_exptl_crystal_F_000 2320
_exptl_crystal_size_max 0.40
_exptl_crystal_size_mid 0.30
_exptl_crystal_size_min 0.20
_refine_diff_density_max 0.942
_refine_diff_density_min -1.474
_refine_diff_density_rms 0.137
_refine_ls_extinction_method none
_refine_ls_goodness_of_fit_ref 1.066
_refine_ls_hydrogen_treatment mixed
_refine_ls_matrix_type full
_refine_ls_number_parameters 266
_refine_ls_number_reflns 4081
_refine_ls_number_restraints 9
_refine_ls_restrained_S_all 1.065
_refine_ls_R_factor_all 0.0847
_refine_ls_R_factor_gt 0.0538
_refine_ls_shift/su_max 0.002
_refine_ls_shift/su_mean 0.000
_refine_ls_structure_factor_coef Fsqd
_refine_ls_weighting_details 'calc w=1/[\s^2^(Fo^2^)+(0.0890P)^2^+2.5800P] where P=(Fo^2^+2Fc^2^)/3'
_refine_ls_weighting_scheme calc
_refine_ls_wR_factor_gt 0.1443
_refine_ls_wR_factor_ref 0.1615
_reflns_number_gt 3027
_reflns_number_total 4081
_reflns_threshold_expression >2sigma(I)
_cod_data_source_file c3ce42189a.txt
_cod_data_source_block CdbteIbdc
_cod_depositor_comments
;
The following automatic conversions were performed:

'_symmetry_cell_setting' value 'Monoclinic' changed to 'monoclinic'
according to
/usr/data/users/saulius/automatic-downloads/current/RSC/lib/dictionaries/cif_core.dic
dictionary named 'cif_core.dic' version 2.4.2 from
2011-04-26.

'_exptl_absorpt_correction_type' value 'Multi-scan'
changed to 'multi-scan' according to
/usr/data/users/saulius/automatic-downloads/current/RSC/lib/dictionaries/cif_core.dic
dictionary named 'cif_core.dic' version 2.4.2 from 2011-04-26.

Automatic conversion script
Id: cif_fix_values 2281 2013-09-26 08:29:07Z andrius 
;
_cod_original_cell_volume 3841.3(13)
_cod_original_sg_symbol_H-M C2/c
_cod_database_code 7214057

loop_
_symmetry_equiv_pos_as_xyz
'x, y, z'
'-x, y, -z+1/2'
'x+1/2, y+1/2, z'
'-x+1/2, y+1/2, -z+1/2'
'-x, -y, -z'
'x, -y, z-1/2'
'-x+1/2, -y+1/2, -z'
'x+1/2, -y+1/2, z-1/2'

loop_
_atom_site_label
_atom_site_type_symbol
_atom_site_fract_x
_atom_site_fract_y
_atom_site_fract_z
_atom_site_U_iso_or_equiv
_atom_site_adp_type
_atom_site_occupancy
_atom_site_symmetry_multiplicity
_atom_site_calc_flag
_atom_site_refinement_flags
Cd1 Cd 0.13624(2) 0.42784(5) 0.42109(2) 0.02495(17) Uani 1 1 d .
I1 I 0.04172(3) -0.07263(6) 0.09874(3) 0.0519(2) Uani 1 1 d .
O1 O 0.1087(3) 0.2729(5) 0.3300(3) 0.0369(12) Uani 1 1 d .
O2 O 0.1416(3) 0.1795(5) 0.4392(3) 0.0413(13) Uani 1 1 d .
O3 O 0.1437(3) -0.3139(6) 0.4432(3) 0.0477(15) Uani 1 1 d .
O4 O 0.1043(3) -0.4122(5) 0.3341(3) 0.0408(13) Uani 1 1 d .
O5 O 0.2529(3) 0.4421(5) 0.4377(3) 0.0373(12) Uani 1 1 d D
H1W H 0.289(3) 0.420(6) 0.484(2) 0.045 Uiso 1 1 d D
H2W H 0.254(3) 0.527(2) 0.437(4) 0.045 Uiso 1 1 d D
O6 O 0.3190(4) 0.6638(7) 0.4311(4) 0.0662(19) Uani 1 1 d D
H3W H 0.339(3) 0.716(2) 0.410(4) 0.079 Uiso 1 1 d D
H4W H 0.319(3) 0.704(2) 0.4709(17) 0.079 Uiso 1 1 d D
N1 N 0.2175(3) 0.4969(7) 0.6627(3) 0.0364(15) Uani 1 1 d .
N2 N 0.2062(4) 0.3675(9) 0.6673(4) 0.055(2) Uani 1 1 d .
N3 N 0.1832(3) 0.4227(6) 0.5507(3) 0.0302(13) Uani 1 1 d .
N4 N 0.1042(3) 0.6071(7) 0.6829(3) 0.0355(15) Uani 1 1 d .
N5 N 0.0885(3) 0.6911(8) 0.6256(4) 0.0507(19) Uani 1 1 d .
N6 N -0.0142(3) 0.5942(6) 0.6090(3) 0.0343(15) Uani 1 1 d .
C1 C 0.2363(4) 0.5836(10) 0.7269(4) 0.051(3) Uani 1 1 d .
H1A H 0.2440 0.6701 0.7133 0.062 Uiso 1 1 calc R
H1B H 0.2824 0.5552 0.7711 0.062 Uiso 1 1 calc R
C2 C 0.1781(4) 0.5880(10) 0.7480(4) 0.048(2) Uani 1 1 d .
H2A H 0.1790 0.5075 0.7735 0.057 Uiso 1 1 calc R
H2B H 0.1891 0.6579 0.7846 0.057 Uiso 1 1 calc R
C3 C 0.1848(5) 0.3280(9) 0.5972(4) 0.046(2) Uani 1 1 d .
H3A H 0.1720 0.2425 0.5812 0.055 Uiso 1 1 calc R
C4 C 0.2050(4) 0.5260(9) 0.5950(4) 0.0357(18) Uani 1 1 d .
H4A H 0.2105 0.6083 0.5794 0.043 Uiso 1 1 calc RD
C5 C 0.0178(5) 0.6782(10) 0.5830(5) 0.054(2) Uani 1 1 d .
H5A H -0.0095 0.7239 0.5371 0.065 Uiso 1 1 calc R
C6 C 0.0434(4) 0.5536(8) 0.6727(4) 0.0355(18) Uani 1 1 d .
H6A H 0.0412 0.4941 0.7064 0.043 Uiso 1 1 calc R
C7 C 0.1095(3) 0.0474(7) 0.3299(4) 0.0245(15) Uani 1 1 d .
C8 C 0.1208(3) -0.0685(7) 0.3694(3) 0.0240(14) Uani 1 1 d .
H8A H 0.1359 -0.0674 0.4217 0.029 Uiso 1 1 calc R
C9 C 0.1096(3) -0.1850(7) 0.3318(3) 0.0246(15) Uani 1 1 d .
C10 C 0.0870(3) -0.1860(7) 0.2537(3) 0.0290(16) Uani 1 1 d .
H10A H 0.0798 -0.2643 0.2278 0.035 Uiso 1 1 calc R
C11 C 0.0753(4) -0.0708(7) 0.2150(4) 0.0280(15) Uani 1 1 d .
C12 C 0.0857(4) 0.0438(7) 0.2523(4) 0.0302(16) Uani 1 1 d .
H12A H 0.0767 0.1210 0.2250 0.036 Uiso 1 1 calc R
C13 C 0.1202(3) 0.1743(7) 0.3690(3) 0.0249(15) Uani 1 1 d .
C14 C 0.1191(4) -0.3113(7) 0.3715(4) 0.0310(16) Uani 1 1 d .

loop_
_atom_site_aniso_label
_atom_site_aniso_U_11
_atom_site_aniso_U_22
_atom_site_aniso_U_33
_atom_site_aniso_U_23
_atom_site_aniso_U_13
_atom_site_aniso_U_12
Cd1 0.0316(3) 0.0199(3) 0.0208(3) 0.00033(19) 0.01130(19) 0.0004(2)
I1 0.0772(4) 0.0475(4) 0.0285(3) 0.0003(2) 0.0245(3) 0.0056(3)
O1 0.060(3) 0.013(3) 0.041(3) 0.001(2) 0.028(3) -0.002(2)
O2 0.051(3) 0.035(4) 0.026(2) -0.008(2) 0.010(2) 0.010(3)
O3 0.081(4) 0.029(4) 0.024(2) 0.005(2) 0.021(3) 0.003(3)
O4 0.062(3) 0.018(3) 0.037(3) 0.001(2) 0.020(3) -0.001(3)
O5 0.032(2) 0.033(3) 0.040(3) 0.004(2) 0.013(2) 0.000(2)
O6 0.106(5) 0.049(5) 0.070(4) -0.010(4) 0.064(4) -0.032(4)
N1 0.037(3) 0.039(5) 0.035(3) -0.010(3) 0.019(3) 0.006(3)
N2 0.082(5) 0.055(6) 0.032(3) 0.012(4) 0.031(3) 0.013(5)
N3 0.040(3) 0.031(4) 0.019(3) -0.001(2) 0.014(2) 0.003(3)
N4 0.032(3) 0.048(5) 0.027(3) -0.003(3) 0.016(2) 0.004(3)
N5 0.040(3) 0.049(5) 0.062(4) 0.016(4) 0.025(3) -0.007(3)
N6 0.030(3) 0.036(4) 0.034(3) 0.008(3) 0.014(2) 0.004(3)
C1 0.038(4) 0.076(8) 0.034(4) -0.019(4) 0.014(3) 0.002(4)
C2 0.037(4) 0.070(7) 0.030(4) -0.018(4) 0.012(3) -0.001(4)
C3 0.078(6) 0.028(5) 0.040(4) -0.002(4) 0.036(4) 0.002(4)
C4 0.033(4) 0.045(5) 0.030(4) 0.006(3) 0.017(3) 0.008(3)
C5 0.052(5) 0.051(7) 0.047(5) 0.022(4) 0.016(4) 0.009(5)
C6 0.043(4) 0.031(5) 0.034(4) 0.006(3) 0.020(3) 0.005(3)
C7 0.022(3) 0.023(4) 0.029(3) -0.002(3) 0.014(3) 0.002(3)
C8 0.025(3) 0.026(4) 0.018(3) 0.004(3) 0.008(2) 0.003(3)
C9 0.030(3) 0.018(4) 0.025(3) -0.005(3) 0.012(3) -0.002(3)
C10 0.038(3) 0.025(4) 0.017(3) 0.003(3) 0.009(3) 0.003(3)
C11 0.034(3) 0.025(4) 0.026(3) -0.001(3) 0.015(3) -0.007(3)
C12 0.032(3) 0.027(5) 0.040(4) 0.010(3) 0.023(3) 0.004(3)
C13 0.025(3) 0.024(4) 0.027(3) -0.007(3) 0.013(3) -0.001(3)
C14 0.037(3) 0.022(4) 0.031(3) 0.002(3) 0.015(3) 0.002(3)

loop_
_atom_type_symbol
_atom_type_description
_atom_type_scat_dispersion_real
_atom_type_scat_dispersion_imag
_atom_type_scat_source
C C 0.0033 0.0016 'International Tables Vol C Tables 4.2.6.8 and 6.1.1.4'
H H 0.0000 0.0000 'International Tables Vol C Tables 4.2.6.8 and 6.1.1.4'
N N 0.0061 0.0033 'International Tables Vol C Tables 4.2.6.8 and 6.1.1.4'
O O 0.0106 0.0060 'International Tables Vol C Tables 4.2.6.8 and 6.1.1.4'
Cd Cd -0.8075 1.2024 'International Tables Vol C Tables 4.2.6.8 and 6.1.1.4'
I I -0.4742 1.8119 'International Tables Vol C Tables 4.2.6.8 and 6.1.1.4'

loop_
_geom_angle_atom_site_label_1
_geom_angle_atom_site_label_2
_geom_angle_atom_site_label_3
_geom_angle
_geom_angle_site_symmetry_1
_geom_angle_site_symmetry_3
O4 Cd1 N3 134.0(2) 1_565 .
O4 Cd1 O1 92.10(19) 1_565 .
N3 Cd1 O1 133.8(2) . .
O4 Cd1 O5 86.9(2) 1_565 .
N3 Cd1 O5 90.96(19) . .
O1 Cd1 O5 89.12(18) . .
O4 Cd1 N6 90.5(2) 1_565 5_566
N3 Cd1 N6 94.8(2) . 5_566
O1 Cd1 N6 85.4(2) . 5_566
O5 Cd1 N6 173.85(19) . 5_566
O4 Cd1 O2 144.45(17) 1_565 .
N3 Cd1 O2 81.53(19) . .
O1 Cd1 O2 52.46(15) . .
O5 Cd1 O2 94.31(18) . .
N6 Cd1 O2 84.5(2) 5_566 .
C13 O1 Cd1 100.4(4) . .
C13 O2 Cd1 85.3(4) . .
C14 O4 Cd1 105.3(4) . 1_545
Cd1 O5 H1W 115(5) . .
Cd1 O5 H2W 95(5) . .
H1W O5 H2W 105(3) . .
H3W O6 H4W 110(3) . .
C4 N1 N2 110.5(6) . .
C4 N1 C1 128.0(8) . .
N2 N1 C1 121.5(7) . .
C3 N2 N1 102.1(6) . .
C4 N3 C3 104.1(6) . .
C4 N3 Cd1 123.9(5) . .
C3 N3 Cd1 131.2(5) . .
C6 N4 N5 109.7(6) . .
C6 N4 C2 126.6(7) . .
N5 N4 C2 123.6(6) . .
C5 N5 N4 102.1(6) . .
C6 N6 C5 101.1(6) . .
C6 N6 Cd1 125.1(5) . 5_566
C5 N6 Cd1 130.9(5) . 5_566
N1 C1 C2 112.3(7) . .
N1 C1 H1A 109.2 . .
C2 C1 H1A 109.2 . .
N1 C1 H1B 109.2 . .
C2 C1 H1B 109.2 . .
H1A C1 H1B 107.9 . .
N4 C2 C1 113.7(6) . .
N4 C2 H2A 108.8 . .
C1 C2 H2A 108.8 . .
N4 C2 H2B 108.8 . .
C1 C2 H2B 108.8 . .
H2A C2 H2B 107.7 . .
N2 C3 N3 113.3(8) . .
N2 C3 H3A 123.4 . .
N3 C3 H3A 123.4 . .
N1 C4 N3 110.0(8) . .
N1 C4 H4A 125.0 . .
N3 C4 H4A 125.0 . .
N5 C5 N6 115.7(7) . .
N5 C5 H5A 122.2 . .
N6 C5 H5A 122.2 . .
N4 C6 N6 111.3(7) . .
N4 C6 H6A 124.3 . .
N6 C6 H6A 124.3 . .
C12 C7 C8 118.9(6) . .
C12 C7 C13 119.6(6) . .
C8 C7 C13 121.4(6) . .
C9 C8 C7 120.4(6) . .
C9 C8 H8A 119.8 . .
C7 C8 H8A 119.8 . .
C8 C9 C10 119.5(6) . .
C8 C9 C14 122.1(6) . .
C10 C9 C14 118.4(6) . .
C11 C10 C9 119.6(6) . .
C11 C10 H10A 120.2 . .
C9 C10 H10A 120.2 . .
C12 C11 C10 120.6(6) . .
C12 C11 I1 119.9(5) . .
C10 C11 I1 119.5(5) . .
C11 C12 C7 120.9(6) . .
C11 C12 H12A 119.5 . .
C7 C12 H12A 119.5 . .
O1 C13 O2 121.8(6) . .
O1 C13 C7 117.6(5) . .
O2 C13 C7 120.6(6) . .
O4 C14 O3 120.7(7) . .
O4 C14 C9 119.4(6) . .
O3 C14 C9 119.8(6) . .

loop_
_geom_bond_atom_site_label_1
_geom_bond_atom_site_label_2
_geom_bond_distance
_geom_bond_site_symmetry_2
Cd1 O4 2.267(5) 1_565
Cd1 N3 2.293(5) .
Cd1 O1 2.295(5) .
Cd1 O5 2.310(5) .
Cd1 N6 2.336(6) 5_566
Cd1 O2 2.608(6) .
I1 C11 2.090(6) .
O1 C13 1.244(8) .
O2 C13 1.258(7) .
O3 C14 1.273(8) .
O4 C14 1.241(9) .
O4 Cd1 2.267(5) 1_545
O5 H1W 0.89(2) .
O5 H2W 0.885(19) .
O6 H3W 0.905(19) .
O6 H4W 0.903(19) .
N1 C4 1.296(9) .
N1 N2 1.380(11) .
N1 C1 1.464(10) .
N2 C3 1.322(10) .
N3 C4 1.326(10) .
N3 C3 1.352(10) .
N4 C6 1.315(9) .
N4 N5 1.355(9) .
N4 C2 1.463(9) .
N5 C5 1.300(10) .
N6 C6 1.321(9) .
N6 C5 1.362(10) .
N6 Cd1 2.336(6) 5_566
C1 C2 1.487(10) .
C1 H1A 0.9800 .
C1 H1B 0.9800 .
C2 H2A 0.9800 .
C2 H2B 0.9800 .
C3 H3A 0.9400 .
C4 H4A 0.9400 .
C5 H5A 0.9400 .
C6 H6A 0.9400 .
C7 C12 1.388(9) .
C7 C8 1.402(9) .
C7 C13 1.499(9) .
C8 C9 1.389(9) .
C8 H8A 0.9400 .
C9 C10 1.403(8) .
C9 C14 1.502(10) .
C10 C11 1.386(9) .
C10 H10A 0.9400 .
C11 C12 1.371(10) .
C12 H12A 0.9400 .

loop_
_geom_hbond_atom_site_label_D
_geom_hbond_atom_site_label_H
_geom_hbond_atom_site_label_A
_geom_hbond_distance_DH
_geom_hbond_distance_HA
_geom_hbond_distance_DA
_geom_hbond_angle_DHA
_geom_hbond_site_symmetry_A
O5 H1W O2 0.89(2) 1.83(3) 2.682(7) 159(6) 7_556
O5 H2W O6 0.885(19) 2.02(5) 2.735(8) 137(6) .
O6 H3W N5 0.905(19) 2.22(3) 3.103(8) 165(4) 7_566
O6 H4W O3 0.903(19) 1.89(3) 2.743(8) 156(5) 7_556

loop_
_geom_torsion_atom_site_label_1
_geom_torsion_atom_site_label_2
_geom_torsion_atom_site_label_3
_geom_torsion_atom_site_label_4
_geom_torsion
_geom_torsion_site_symmetry_1
O4 Cd1 O1 C13 -176.7(4) 1_565
N3 Cd1 O1 C13 5.9(5) .
O5 Cd1 O1 C13 96.4(4) .
N6 Cd1 O1 C13 -86.3(4) 5_566
O2 Cd1 O1 C13 0.2(4) .
O4 Cd1 O2 C13 5.0(5) 1_565
N3 Cd1 O2 C13 -176.1(4) .
O1 Cd1 O2 C13 -0.2(3) .
O5 Cd1 O2 C13 -85.8(4) .
N6 Cd1 O2 C13 88.1(4) 5_566
C4 N1 N2 C3 -1.6(8) .
C1 N1 N2 C3 174.9(7) .
O4 Cd1 N3 C4 -6.6(7) 1_565
O1 Cd1 N3 C4 169.8(5) .
O5 Cd1 N3 C4 80.1(5) .
N6 Cd1 N3 C4 -102.0(6) 5_566
O2 Cd1 N3 C4 174.3(6) .
O4 Cd1 N3 C3 161.5(6) 1_565
O1 Cd1 N3 C3 -22.1(8) .
O5 Cd1 N3 C3 -111.8(7) .
N6 Cd1 N3 C3 66.1(7) 5_566
O2 Cd1 N3 C3 -17.6(7) .
C6 N4 N5 C5 -2.0(9) .
C2 N4 N5 C5 -178.2(7) .
C4 N1 C1 C2 114.6(9) .
N2 N1 C1 C2 -61.1(10) .
C6 N4 C2 C1 142.1(8) .
N5 N4 C2 C1 -42.3(11) .
N1 C1 C2 N4 -48.6(11) .
N1 N2 C3 N3 0.8(9) .
C4 N3 C3 N2 0.1(10) .
Cd1 N3 C3 N2 -169.7(5) .
N2 N1 C4 N3 1.8(8) .
C1 N1 C4 N3 -174.4(6) .
C3 N3 C4 N1 -1.2(8) .
Cd1 N3 C4 N1 169.6(4) .
N4 N5 C5 N6 1.5(11) .
C6 N6 C5 N5 -0.4(11) .
Cd1 N6 C5 N5 160.8(6) 5_566
N5 N4 C6 N6 1.9(9) .
C2 N4 C6 N6 178.0(7) .
C5 N6 C6 N4 -0.9(9) .
Cd1 N6 C6 N4 -163.6(5) 5_566
C12 C7 C8 C9 1.3(9) .
C13 C7 C8 C9 179.2(5) .
C7 C8 C9 C10 0.0(9) .
C7 C8 C9 C14 -178.3(6) .
C8 C9 C10 C11 -0.6(9) .
C14 C9 C10 C11 177.7(6) .
C9 C10 C11 C12 0.1(10) .
C9 C10 C11 I1 179.9(4) .
C10 C11 C12 C7 1.2(10) .
I1 C11 C12 C7 -178.6(5) .
C8 C7 C12 C11 -1.8(9) .
C13 C7 C12 C11 -179.8(6) .
Cd1 O1 C13 O2 -0.5(7) .
Cd1 O1 C13 C7 -178.9(4) .
Cd1 O2 C13 O1 0.4(6) .
Cd1 O2 C13 C7 178.8(5) .
C12 C7 C13 O1 -1.7(9) .
C8 C7 C13 O1 -179.6(6) .
C12 C7 C13 O2 179.9(6) .
C8 C7 C13 O2 2.0(9) .
Cd1 O4 C14 O3 -2.8(8) 1_545
Cd1 O4 C14 C9 175.6(5) 1_545
C8 C9 C14 O4 175.8(6) .
C10 C9 C14 O4 -2.5(9) .
C8 C9 C14 O3 -5.8(10) .
C10 C9 C14 O3 175.9(6) .
